data_6000588
loop_
_publ_author_name
'Nunez, P.'
'Tressaud, A.'
'Grannec, J.'
'Hagenmuller, P.'
'Massa, W.'
'Babel, D.'
'Boireau, A.'
'Soubeyroux, J. L.'

_publ_section_title
;
 Crystal and magnetic-structures of the layer compound TlMnF4
;
_journal_name_full 'Zeitschrift Fur Anorganische Und Allgemeine Chemie'
_journal_page_first 71
_journal_page_last 76
_journal_paper_doi 10.1002/zaac.19926090314
_journal_volume 609
_journal_year 1992
_chemical_formula_sum 'F4 Mn Ti'
_space_group_name_H-M_alt 'I 1 2/a 1'
_cell_angle_alpha 90.000
_cell_angle_beta 90.190
_cell_angle_gamma 90.000
_cell_length_a 5.3970
_cell_length_b 5.4410
_cell_length_c 2.4840
_cell_volume 72.94
_cod_database_code 6000588

loop_
_atom_site_label
_atom_site_fract_x
_atom_site_fract_y
_atom_site_fract_z
? ? ? ?
